data_7222766
loop_
_publ_author_name
'Reckeweg, O.'
'Simon, A.'

_publ_section_title
;
 X-ray and Raman investigations on cyanides of mono- and divalent metals
 and synthesis, crystal structure and Raman spectrum of Tl5 (C O3)2 (C N)
;
_journal_name_full
;
Zeitschrift fuer Naturforschung, Teil B. Anorganische Chemie, Organische 
Chemie (42,1987-)
;
_journal_page_first 895
_journal_page_last 900
_journal_volume 57
_journal_year 2002
_chemical_formula_sum 'C3 N O6 Tl5'
_chemical_name_systematic 'Tl5 (C O3)2 (C N)'
_space_group_IT_number 64
_symmetry_space_group_name_Hall '-C 2ac 2'
_symmetry_space_group_name_H-M 'C m c a'
_cell_angle_alpha 90
_cell_angle_beta 90
_cell_angle_gamma 90
_cell_formula_units_Z 8
_cell_length_a 14.681
_cell_length_b 11.715
_cell_length_c 12.66
_cell_volume 2177.367
_citation_journal_id_ASTM ZNBSEN
_cod_data_source_file Reckeweg_ZNBSEN_2002_527.cif
_cod_data_source_block C3N1O6Tl5
_cod_original_formula_sum 'C3 N1 O6 Tl5'
_cod_database_code 7222766

loop_
_symmetry_equiv_pos_as_xyz
x,y,z
-x+1/2,-y,z+1/2
x,-y,-z
-x+1/2,y,-z+1/2
-x,-y,-z
x-1/2,y,-z-1/2
-x,y,z
x-1/2,-y,z-1/2
x+1/2,y+1/2,z
-x+1,-y+1/2,z+1/2
x+1/2,-y+1/2,-z
-x+1,y+1/2,-z+1/2
-x+1/2,-y+1/2,-z
x,y+1/2,-z-1/2
-x+1/2,y+1/2,z
x,-y+1/2,z-1/2

loop_
_atom_site_label
_atom_site_type_symbol
_atom_site_fract_x
_atom_site_fract_y
_atom_site_fract_z
_atom_site_occupancy
_atom_site_U_iso_or_equiv
O2 O-2 0 -0.088 0.6215 1 0.0
C2 C+4 0.5 0.0149 0.6285 1 0.0
O3 O-2 0.5 0.1145 0.5846 1 0.0
O4 O-2 0.0759 -0.0334 0.8492 1 0.0
Tl3 Tl+1 0.5 0.25736 0.78822 1 0.0
C3 C+2 0.2827 0.2546 0.7291 0.5 0.0
N1 N-3 0.2827 0.2546 0.7291 0.5 0.0
O1 O-2 0.423 0.3443 0.484 1 0.0
C1 C+4 0 -0.1336 0.5283 1 0.0
Tl2 Tl+1 0.155355 -0.01052 0.65522 1 0.0
Tl1 Tl+1 0.341858 0.15247 0.52192 1 0.0
